data_8100247
loop_
_publ_author_name
'Tinant, B.'
'Laurent, M.'
'C\'er\'esiat, M.'
'Marchand-Brynaert, J.'

_publ_section_title
;
Crystal structure of N-[1',1'-(diphenyl)-hydroxymethyl]-3(S)-[1'(R)-
hydroxyethyl]-4(S)-(t-butyl-oxomethyl)-azetidin-2-one, C~23~H~27~NO~4~, 
an unexpectedly stable intermediate in the photochemical cleavage 
of N-benzhydryl protecting group
;
_journal_issue 1
_journal_name_full 'Zeitschrift f\"ur Kristallographie - New Crystal Structures'
_journal_page_first 145
_journal_page_last 147
_journal_volume 218
_journal_year 2003
_chemical_formula_structural 'C23 H27 N O4'
_chemical_formula_sum 'C23 H27 N O4'
_chemical_formula_weight 381.46
_space_group_IT_number 4
_symmetry_cell_setting monoclinic
_symmetry_space_group_name_Hall 'P 2yb'
_symmetry_space_group_name_H-M 'P 1 21 1'
_cell_angle_alpha 90.00
_cell_angle_beta 100.75(2)
_cell_angle_gamma 90.00
_cell_formula_units_Z 2
_cell_length_a 6.356(2)
_cell_length_b 17.418(5)
_cell_length_c 9.586(3)
_cell_measurement_temperature 293(2)
_cell_volume 1042.6(6)
_diffrn_ambient_temperature 293(2)
_exptl_crystal_density_diffrn 1.215
_refine_diff_density_rms 0.038
_cod_original_sg_symbol_H-M 'P 21'
_cod_original_formula_sum 'C23 H27 N1 O4'
_cod_database_code 8100247

loop_
_symmetry_equiv_pos_as_xyz
'x, y, z'
'-x, y+1/2, -z'

loop_
_atom_site_label
_atom_site_type_symbol
_atom_site_fract_x
_atom_site_fract_y
_atom_site_fract_z
_atom_site_U_iso_or_equiv
_atom_site_adp_type
_atom_site_occupancy
_atom_site_symmetry_multiplicity
_atom_site_calc_flag
_atom_site_refinement_flags
_atom_site_disorder_assembly
_atom_site_disorder_group
N1 N 0.6801(5) 0.22196(18) 0.2979(3) 0.0442(8) Uani 1 1 d . . .
C2 C 0.6454(6) 0.1541(2) 0.2287(4) 0.0441(10) Uani 1 1 d . . .
C3 C 0.7761(6) 0.1769(2) 0.1173(4) 0.0435(9) Uani 1 1 d . . .
C4 C 0.7882(6) 0.2582(2) 0.1906(4) 0.0413(9) Uani 1 1 d . . .
O5 O 0.5462(5) 0.09686(17) 0.2499(3) 0.0612(8) Uani 1 1 d . . .
C6 C 0.9821(7) 0.1306(3) 0.1251(4) 0.0509(10) Uani 1 1 d . . .
O7 O 1.0983(5) 0.1356(2) 0.2667(3) 0.0649(9) Uani 1 1 d . . .
C8 C 1.1155(7) 0.1549(3) 0.0174(5) 0.0670(13) Uani 1 1 d . . .
H8A H 1.2414 0.1235 0.0276 0.120(4) Uiso 1 1 calc R . .
H8B H 1.1566 0.2077 0.0329 0.120(4) Uiso 1 1 calc R . .
H8C H 1.0330 0.1490 -0.0766 0.120(4) Uiso 1 1 calc R . .
C9 C 0.6508(7) 0.3185(3) 0.1006(5) 0.0541(10) Uani 1 1 d . . .
O10 O 0.4592(6) 0.3156(3) 0.0943(5) 0.1181(18) Uani 1 1 d . . .
C11 C 0.7487(7) 0.3789(3) 0.0213(5) 0.0607(12) Uani 1 1 d . . .
C12 C 0.8859(19) 0.3428(5) -0.0705(10) 0.162(4) Uani 1 1 d . . .
H12A H 0.7989 0.3117 -0.1415 0.120(4) Uiso 1 1 calc R . .
H12B H 0.9925 0.3113 -0.0134 0.120(4) Uiso 1 1 calc R . .
H12C H 0.9549 0.3822 -0.1159 0.120(4) Uiso 1 1 calc R . .
C13 C 0.5793(14) 0.4283(5) -0.0658(10) 0.148(4) Uani 1 1 d . . .
H13A H 0.4865 0.3968 -0.1331 0.120(4) Uiso 1 1 calc R . .
H13B H 0.6461 0.4663 -0.1155 0.120(4) Uiso 1 1 calc R . .
H13C H 0.4971 0.4532 -0.0044 0.120(4) Uiso 1 1 calc R . .
C14 C 0.8925(19) 0.4269(6) 0.1265(10) 0.209(7) Uani 1 1 d . . .
H14A H 0.9570 0.4660 0.0778 0.120(4) Uiso 1 1 calc R . .
H14B H 1.0024 0.3953 0.1800 0.120(4) Uiso 1 1 calc R . .
H14C H 0.8110 0.4505 0.1897 0.120(4) Uiso 1 1 calc R . .
C15 C 0.5914(6) 0.2532(2) 0.4173(4) 0.0455(10) Uani 1 1 d D . .
O16 O 0.3720(4) 0.27155(18) 0.3714(3) 0.0604(8) Uani 1 1 d . . .
C17 C 0.7152(6) 0.3266(2) 0.4705(4) 0.0464(9) Uani 1 1 d . . .
C18 C 0.6111(8) 0.3952(3) 0.4743(5) 0.0649(13) Uani 1 1 d . . .
H18 H 0.4642 0.3982 0.4412 0.120(4) Uiso 1 1 calc R . .
C19 C 0.7251(12) 0.4604(3) 0.5279(6) 0.0854(17) Uani 1 1 d . . .
H19 H 0.6536 0.5068 0.5299 0.120(4) Uiso 1 1 calc R . .
C20 C 0.9412(11) 0.4568(3) 0.5775(6) 0.0765(15) Uani 1 1 d . . .
H20 H 1.0163 0.5002 0.6150 0.120(4) Uiso 1 1 calc R . .
C21 C 1.0445(8) 0.3890(3) 0.5714(6) 0.0762(15) Uani 1 1 d . . .
H21 H 1.1917 0.3864 0.6032 0.120(4) Uiso 1 1 calc R . .
C22 C 0.9338(7) 0.3235(3) 0.5184(5) 0.0624(12) Uani 1 1 d . . .
H22 H 1.0068 0.2775 0.5151 0.120(4) Uiso 1 1 calc R . .
C23 C 0.6143(6) 0.1916(2) 0.5347(4) 0.0449(9) Uani 1 1 d . . .
C24 C 0.4626(7) 0.1882(3) 0.6219(5) 0.0634(12) Uani 1 1 d . . .
H24 H 0.3499 0.2231 0.6097 0.120(4) Uiso 1 1 calc R . .
C25 C 0.4795(9) 0.1333(4) 0.7263(5) 0.0834(17) Uani 1 1 d . . .
H25 H 0.3780 0.1317 0.7847 0.120(4) Uiso 1 1 calc R . .
C26 C 0.6443(10) 0.0803(3) 0.7461(5) 0.0779(16) Uani 1 1 d . . .
H26 H 0.6527 0.0426 0.8156 0.120(4) Uiso 1 1 calc R . .
C27 C 0.7943(9) 0.0845(3) 0.6616(5) 0.0730(14) Uani 1 1 d . . .
H27 H 0.9078 0.0499 0.6754 0.120(4) Uiso 1 1 calc R . .
C28 C 0.7807(7) 0.1392(2) 0.5558(4) 0.0534(10) Uani 1 1 d . . .
H28 H 0.8839 0.1408 0.4987 0.120(4) Uiso 1 1 calc R . .
H3 H 0.693(11) 0.169(4) 0.028(8) 0.120(4) Uiso 1 1 d . . .
H4 H 0.945(11) 0.277(4) 0.238(7) 0.120(4) Uiso 1 1 d . . .
H6 H 0.945(11) 0.078(4) 0.105(7) 0.120(4) Uiso 1 1 d . . .
H7 H 1.219(11) 0.114(4) 0.265(7) 0.120(4) Uiso 1 1 d . . .
H16 H 0.340(7) 0.207(4) 0.335(6) 0.120(4) Uiso 1 1 d D . .

loop_
_atom_site_aniso_label
_atom_site_aniso_U_11
_atom_site_aniso_U_22
_atom_site_aniso_U_33
_atom_site_aniso_U_23
_atom_site_aniso_U_13
_atom_site_aniso_U_12
N1 0.054(2) 0.0367(18) 0.0441(19) 0.0016(14) 0.0156(14) -0.0013(14)
C2 0.047(2) 0.037(2) 0.049(2) -0.0060(19) 0.0122(17) -0.0026(18)
C3 0.050(2) 0.040(2) 0.041(2) -0.0052(18) 0.0097(17) -0.0025(17)
C4 0.050(2) 0.039(2) 0.036(2) 0.0017(16) 0.0129(16) -0.0021(17)
O5 0.072(2) 0.0447(17) 0.071(2) -0.0065(15) 0.0234(15) -0.0145(15)
C6 0.057(3) 0.042(2) 0.054(2) -0.009(2) 0.0122(19) -0.001(2)
O7 0.066(2) 0.068(2) 0.0585(18) 0.0031(16) 0.0082(15) 0.0133(16)
C8 0.057(3) 0.084(3) 0.065(3) -0.009(3) 0.023(2) -0.002(2)
C9 0.053(3) 0.052(3) 0.056(2) 0.007(2) 0.0079(18) 0.0035(19)
O10 0.057(2) 0.132(4) 0.163(4) 0.091(3) 0.015(2) 0.015(2)
C11 0.080(3) 0.049(3) 0.053(3) 0.014(2) 0.012(2) 0.001(2)
C12 0.250(11) 0.118(7) 0.154(7) 0.066(6) 0.128(8) 0.033(7)
C13 0.140(7) 0.124(6) 0.179(9) 0.097(6) 0.026(6) 0.024(5)
C14 0.301(15) 0.138(7) 0.144(8) 0.062(7) -0.068(8) -0.146(9)
C15 0.048(2) 0.043(2) 0.048(2) -0.0016(18) 0.0159(17) 0.0086(17)
O16 0.0405(17) 0.067(2) 0.074(2) 0.0002(15) 0.0100(13) 0.0091(14)
C17 0.056(2) 0.042(2) 0.045(2) -0.0084(18) 0.0180(18) 0.0002(18)
C18 0.076(3) 0.048(3) 0.070(3) 0.002(2) 0.014(2) 0.012(2)
C19 0.140(6) 0.036(3) 0.083(4) -0.007(2) 0.027(4) 0.004(3)
C20 0.117(5) 0.055(3) 0.064(3) -0.017(2) 0.035(3) -0.028(3)
C21 0.068(3) 0.082(4) 0.081(3) -0.026(3) 0.020(3) -0.019(3)
C22 0.058(3) 0.055(3) 0.076(3) -0.014(2) 0.018(2) -0.002(2)
C23 0.051(2) 0.046(2) 0.039(2) -0.0041(18) 0.0097(17) -0.0033(18)
C24 0.055(3) 0.083(3) 0.055(3) 0.003(3) 0.018(2) -0.008(2)
C25 0.080(4) 0.120(5) 0.056(3) 0.003(3) 0.027(2) -0.029(4)
C26 0.097(4) 0.085(4) 0.047(3) 0.015(3) 0.004(3) -0.022(3)
C27 0.098(4) 0.066(3) 0.053(3) 0.007(2) 0.009(3) 0.007(3)
C28 0.066(3) 0.048(3) 0.047(2) 0.008(2) 0.0151(19) 0.002(2)

loop_
_geom_bond_atom_site_label_1
_geom_bond_atom_site_label_2
_geom_bond_distance
_geom_bond_site_symmetry_2
_geom_bond_publ_flag
N1 C2 1.353(5) . ?
N1 C15 1.472(5) . ?
N1 C4 1.480(5) . ?
C2 O5 1.217(5) . ?
C2 C3 1.522(5) . ?
C3 C6 1.528(6) . ?
C3 C4 1.575(5) . ?
C3 H3 0.93(7) . ?
C4 C9 1.527(6) . ?
C4 H4 1.06(7) . ?
C6 O7 1.422(5) . ?
C6 C8 1.513(6) . ?
C6 H6 0.95(8) . ?
O7 H7 0.86(7) . ?
C8 H8A 0.9600 . ?
C8 H8B 0.9600 . ?
C8 H8C 0.9600 . ?
C9 O10 1.209(6) . ?
C9 C11 1.499(6) . ?
C11 C14 1.486(9) . ?
C11 C12 1.489(9) . ?
C11 C13 1.504(8) . ?
C12 H12A 0.9600 . ?
C12 H12B 0.9600 . ?
C12 H12C 0.9600 . ?
C13 H13A 0.9600 . ?
C13 H13B 0.9600 . ?
C13 H13C 0.9600 . ?
C14 H14A 0.9600 . ?
C14 H14B 0.9600 . ?
C14 H14C 0.9600 . ?
C15 O16 1.418(5) . ?
C15 C17 1.537(6) . ?
C15 C23 1.542(6) . ?
O16 H16 1.19(6) . ?
C17 C18 1.369(6) . ?
C17 C22 1.381(6) . ?
C18 C19 1.392(7) . ?
C18 H18 0.9300 . ?
C19 C20 1.369(9) . ?
C19 H19 0.9300 . ?
C20 C21 1.358(8) . ?
C20 H20 0.9300 . ?
C21 C22 1.385(7) . ?
C21 H21 0.9300 . ?
C22 H22 0.9300 . ?
C23 C28 1.382(6) . ?
C23 C24 1.391(6) . ?
C24 C25 1.375(8) . ?
C24 H24 0.9300 . ?
C25 C26 1.383(8) . ?
C25 H25 0.9300 . ?
C26 C27 1.363(7) . ?
C26 H26 0.9300 . ?
C27 C28 1.383(6) . ?
C27 H27 0.9300 . ?
C28 H28 0.9300 . ?

loop_
_cod_related_entry_id
_cod_related_entry_database
_cod_related_entry_code
1 ChemSpider 21183723
